data_2103676
loop_
_publ_author_name
'Makedonopoulou, Stella'
'Yannakopoulou, Konstantina'
'Mentzafos, Demetrios'
'Lamzin, Victor'
'Popov, Alexander'
'Mavridis, Irene M.'

_publ_section_title
;
 Non-covalent interactions in the crystallization of the enantiomers of
 1,7-dioxaspiro[5.5]undecane (olive fly sex pheromone) by
 enantiospecific cyclodextrin hosts,
 hexakis(2,3,6-tri-<i>O</i>-methyl)-\a-cyclodextrin and
 heptakis(2,3,6-tri-<i>O</i>-methyl)-\b-cyclodextrin
;
_journal_issue 3
_journal_name_full 'Acta Crystallographica Section B'
_journal_page_first 399
_journal_page_last 409
_journal_paper_doi 10.1107/S0108768101001963
_journal_volume 57
_journal_year 2001
_chemical_formula_sum 'C72 H129.14 O37.57'
_chemical_formula_weight 1596.05
_chemical_name_common
;
Complex of (S)1,7-Dioxaspiro[5.5]undecane/
Heptakis (2,3,6-tri-Omethyl)-beta-cyclodextrin
;
_space_group_IT_number 19
_symmetry_cell_setting orthorhombic
_symmetry_space_group_name_Hall 'P 2ac 2ab'
_symmetry_space_group_name_H-M 'P 21 21 21'
_audit_creation_method SHELXL-97
_cell_angle_alpha 90.00
_cell_angle_beta 90.00
_cell_angle_gamma 90.00
_cell_formula_units_Z 4
_cell_length_a 10.936(7)
_cell_length_b 25.53(2)
_cell_length_c 29.64(4)
_cell_measurement_temperature 100(2)
_cell_volume 8275(14)
_computing_structure_refinement 'SHELXL-97 (Sheldrick, 1997)'
_computing_structure_solution 'SHELXL-97 (Sheldrick, 1997)'
_diffrn_ambient_temperature 100(2)
_diffrn_measured_fraction_theta_full .970
_diffrn_measured_fraction_theta_max .970
_diffrn_radiation_source synchrotron
_diffrn_radiation_wavelength .65000
_diffrn_reflns_av_R_equivalents .0000
_diffrn_reflns_av_sigmaI/netI .0318
_diffrn_reflns_limit_h_max 16
_diffrn_reflns_limit_h_min 0
_diffrn_reflns_limit_k_max 39
_diffrn_reflns_limit_k_min 0
_diffrn_reflns_limit_l_max 45
_diffrn_reflns_limit_l_min 0
_diffrn_reflns_number 16516
_diffrn_reflns_theta_full 30.00
_diffrn_reflns_theta_max 30.00
_diffrn_reflns_theta_min .96
_exptl_absorpt_coefficient_mu .103
_exptl_crystal_density_diffrn 1.288
_exptl_crystal_density_method 'not measured'
_exptl_crystal_F_000 3480
_refine_diff_density_max .682
_refine_diff_density_min -.436
_refine_ls_abs_structure_details 'Flack H D (1983), Acta Cryst. A39, 876-881'
_refine_ls_abs_structure_Flack .1(6)
_refine_ls_extinction_method none
_refine_ls_goodness_of_fit_ref 1.042
_refine_ls_hydrogen_treatment mixed
_refine_ls_matrix_type full
_refine_ls_number_parameters 1519
_refine_ls_number_reflns 16516
_refine_ls_number_restraints 80
_refine_ls_restrained_S_all 1.042
_refine_ls_R_factor_all .0694
_refine_ls_R_factor_gt .0624
_refine_ls_shift/su_max 4.701
_refine_ls_shift/su_mean .091
_refine_ls_structure_factor_coef Fsqd
_refine_ls_weighting_details 'w=1/[\s^2^(Fo^2^)+(0.1085P)^2^+2.6761P] where P=(Fo^2^+2Fc^2^)/3'
_refine_ls_weighting_scheme calc
_refine_ls_wR_factor_ref .1831
_reflns_number_gt 15022
_reflns_number_total 16516
_reflns_threshold_expression >2sigma(I)
_cod_data_source_file ns0005.cif
_cod_data_source_block betaCD.Sspiro
_cod_depositor_comments
;
The following automatic conversions were performed:

'_refine_ls_weighting_scheme' value 'calc
w=1/[\s^2^(Fo^2^)+(0.1085P)^2^+2.6761P] where P=(Fo^2^+2Fc^2^)/3' was
changed to 'calc'. New tag '_refine_ls_weighting_details' was
created. The value of the new tag was set to
'w=1/[\s^2^(Fo^2^)+(0.1085P)^2^+2.6761P] where P=(Fo^2^+2Fc^2^)/3'.

Automatic conversion script
Id: cif_fix_values 3143 2015-03-26 13:38:13Z robertas 
;
_cod_database_code 2103676

loop_
_symmetry_equiv_pos_as_xyz
'x, y, z'
'x+1/2, -y+1/2, -z'
'-x, y+1/2, -z+1/2'
'-x+1/2, -y, z+1/2'

loop_
_atom_site_label
_atom_site_fract_x
_atom_site_fract_y
_atom_site_fract_z
_atom_site_U_iso_or_equiv
_atom_site_adp_type
_atom_site_calc_flag
_atom_site_refinement_flags
_atom_site_occupancy
_atom_site_disorder_assembly
_atom_site_disorder_group
_atom_site_type_symbol
C11 .2127(3) .10667(11) .55088(8) .0352(5) Uani d . 1 . . C
H11 .170(4) .1397(16) .5547(14) .042 Uiso d . 1 . . H
C21 .2862(3) .09165(10) .59286(8) .0369(5) Uani d D 1 . . C
H21 .231(4) .0904(16) .6184(15) .044 Uiso d . 1 . . H
O21 .3883(3) .12636(9) .60232(8) .0369(5) Uani d PD .87 A 1 O
C71 .3545(4) .17643(15) .61848(13) .0475(8) Uani d PD .87 A 1 C
H71A .4282 .1973 .6240 .057 Uiso calc PRD .87 A 1 H
H71B .3085 .1726 .6467 .057 Uiso calc PRD .87 A 1 H
H71C .3035 .1941 .5960 .057 Uiso calc PRD .87 A 1 H
H71aa .325(8) .149(3) .647(3) .057 Uiso d P .87 B 1 H
H71bb .333(5) .200(2) .5790(19) .057 Uiso d P .87 C 1 H
H71cc .448(5) .189(2) .6478(19) .057 Uiso d P .87 D 1 H
O21a .3275(15) .1299(5) .5982(4) .025(2) Uani d PD .13 A 2 O
C71a .328(3) .1488(8) .6449(7) .028(3) Uani d PD .13 A 2 C
H71D .3647 .1837 .6460 .034 Uiso calc PR .13 A 2 H
H71E .3753 .1247 .6637 .034 Uiso calc PR .13 A 2 H
H71F .2436 .1505 .6561 .034 Uiso calc PR .13 A 2 H
C31 .3405(3) .03737(10) .58825(8) .0323(4) Uani d . 1 . . C
H31 .403(4) .0402(15) .5697(13) .039 Uiso d . 1 . . H
O31 .3806(2) .02239(9) .63202(7) .0384(4) Uani d . 1 . . O
C81 .4979(3) -.00035(14) .63382(11) .0440(6) Uani d . 1 . . C
H81A .537(5) .023(2) .6253(17) .053 Uiso d . 1 . . H
H81B .483(4) -.0368(18) .6134(16) .053 Uiso d . 1 . . H
H81C .515(5) -.0045(17) .6671(17) .053 Uiso d . 1 . . H
C41 .2508(3) -.00325(10) .57073(8) .0321(4) Uani d . 1 . . C
H41 .205(4) -.0115(15) .5908(14) .039 Uiso d . 1 . . H
O41 .3261(2) -.04737(7) .55896(7) .0369(4) Uani d . 1 . . O
C51 .1745(3) .01713(12) .53123(9) .0372(5) Uani d . 1 . . C
H51 .234(4) .0218(16) .5052(14) .045 Uiso d . 1 . . H
O51 .12365(19) .06777(9) .54346(7) .0387(4) Uani d . 1 . . O
C61 .0642(3) -.01554(14) .51872(10) .0438(6) Uani d . 1 . . C
H61A .090(5) -.0473(18) .5072(16) .053 Uiso d . 1 . . H
H61B .010(5) .0043(18) .4990(17) .053 Uiso d . 1 . . H
O61 .0014(2) -.03100(11) .55859(8) .0475(5) Uani d . 1 . . O
C91 -.1213(3) -.04434(14) .55036(12) .0470(7) Uani d . 1 . . C
H91A -.124(5) -.0654(19) .5229(17) .056 Uiso d . 1 . . H
H91B -.159(5) -.0088(19) .5384(16) .056 Uiso d . 1 . . H
H91C -.148(5) -.0562(18) .5798(17) .056 Uiso d . 1 . . H
C12 .2677(3) -.09612(11) .55556(10) .0388(5) Uani d . 1 . . C
H12 .183(4) -.0960(17) .5718(14) .047 Uiso d . 1 . . H
C22 .3481(3) -.13855(11) .57662(9) .0366(5) Uani d . 1 . . C
H22 .290(4) -.1707(17) .5795(14) .044 Uiso d . 1 . . H
O22 .3902(2) -.12607(9) .62047(7) .0415(4) Uani d . 1 . . O
C72 .2959(4) -.11912(14) .65288(11) .0468(7) Uani d . 1 . . C
H72A .251(5) -.088(2) .6485(16) .056 Uiso d . 1 . . H
H72B .233(5) -.1521(19) .6561(16) .056 Uiso d . 1 . . H
H72C .357(5) -.1092(19) .6736(18) .056 Uiso d . 1 . . H
C32 .4621(3) -.15077(11) .54844(8) .0362(5) Uani d . 1 . . C
H32 .534(4) -.1262(16) .5548(14) .043 Uiso d . 1 . . H
O32 .5124(3) -.19923(10) .56343(7) .0468(5) Uani d . 1 . . O
C82 .6105(5) -.1964(3) .59369(16) .0744(15) Uani d . 1 . . C
H82A .641(6) -.171(3) .574(2) .089 Uiso d . 1 . . H
H82B .633(7) -.231(3) .597(2) .089 Uiso d . 1 . . H
H82C .558(6) -.181(3) .621(2) .089 Uiso d . 1 . . H
C42 .4362(3) -.15589(11) .49800(9) .0406(6) Uani d . 1 . . C
H42 .395(4) -.1910(18) .4947(15) .049 Uiso d . 1 . . H
O42 .5484(3) -.15425(8) .47288(7) .0464(5) Uani d . 1 . . O
C52 .3598(4) -.10898(14) .48342(11) .0493(7) Uani d . 1 . . C
H52 .309(5) -.131(2) .4830(18) .059 Uiso d . 1 . . H
O52 .2465(3) -.11000(10) .50991(8) .0502(5) Uani d . 1 . . O
C62 .3259(5) -.1089(2) .43387(13) .0651(11) Uani d D 1 . . C
H62A .4000 -.1124 .4150 .078 Uiso calc R 1 E 1 H
H62B .2701 -.1384 .4270 .078 Uiso calc R 1 E 1 H
H62 .189(8) -.105(3) .419(3) .078 Uiso d P .70 F 1 H
O62 .2661(5) -.0594(2) .42507(15) .0664(11) Uani d PD .70 G 1 O
C92 .2310(10) -.0545(4) .3800(3) .096(3) Uani d PD .70 G 1 C
H92A .1911 -.0206 .3755 .115 Uiso calc PRD .70 G 1 H
H92B .1739 -.0827 .3723 .115 Uiso calc PRD .70 G 1 H
H92C .3034 -.0569 .3607 .115 Uiso calc PR .70 G 1 H
H92aa .415(11) -.047(4) .379(4) .115 Uiso d P .70 H 1 H
H92bb .201(11) -.016(4) .404(4) .115 Uiso d P .70 I 1 H
O62a .262(2) -.1550(12) .4289(7) .155(10) Uani d PD .30 G 2 O
C92a .242(6) -.141(5) .377(2) .55(12) Uani d PD .30 G 2 C
H92D .1911 -.1679 .3624 .660 Uiso calc PR .30 G 2 H
H92E .3217 -.1396 .3613 .660 Uiso calc PR .30 G 2 H
H92F .2018 -.1068 .3739 .660 Uiso calc PR .30 G 2 H
C13 .6066(4) -.20365(11) .46747(9) .0436(7) Uani d . 1 . . C
H13 .598(4) -.2219(17) .4934(16) .052 Uiso d . 1 . . H
C23 .7369(3) -.19551(10) .45097(8) .0409(6) Uani d . 1 . . C
H23 .779(4) -.2340(17) .4539(15) .049 Uiso d . 1 . . H
O23 .7992(3) -.16058(10) .48017(7) .0511(6) Uani d . 1 . . O
C73 .9251(6) -.1738(2) .48776(17) .0702(14) Uani d . 1 . . C
H73A .966(6) -.179(3) .464(2) .084 Uiso d . 1 . . H
H73B .962(6) -.147(2) .514(2) .084 Uiso d . 1 . . H
H73C .868(6) -.200(3) .503(2) .084 Uiso d . 1 . . H
C33 .7430(3) -.17718(10) .40211(8) .0349(5) Uani d . 1 . . C
H33 .706(4) -.1410(16) .4009(14) .042 Uiso d . 1 . . H
O33 .8671(2) -.17999(9) .38760(7) .0403(4) Uani d . 1 . . O
C83 .9104(4) -.13495(16) .36433(16) .0558(8) Uani d . 1 . . C
H83A .873(5) -.132(2) .337(2) .067 Uiso d . 1 . . H
H83B .998(6) -.139(2) .3676(19) .067 Uiso d . 1 . . H
H83C .892(5) -.097(2) .3789(18) .067 Uiso d . 1 . . H
C43 .6634(3) -.21278(9) .37277(7) .0307(4) Uani d . 1 . . C
H43 .705(4) -.2430(16) .3735(13) .037 Uiso d . 1 . . H
O43 .66603(16) -.19067(6) .32865(5) .0257(3) Uani d . 1 . . O
C53 .5339(3) -.21686(10) .39162(9) .0360(5) Uani d . 1 . . C
H53 .468(4) -.1871(16) .3903(14) .043 Uiso d . 1 . . H
O53 .5414(3) -.23647(8) .43721(7) .0447(5) Uani d . 1 . . O
C63 .4469(3) -.25244(12) .36561(10) .0395(5) Uani d . 1 . . C
H63A .430(4) -.2351(17) .3377(15) .047 Uiso d . 1 . . H
H63B .364(4) -.2541(17) .3840(15) .047 Uiso d . 1 . . H
O63 .4967(2) -.30273(8) .35499(7) .0396(4) Uani d . 1 . . O
C93 .4877(3) -.33942(12) .39084(10) .0434(6) Uani d . 1 . . C
H93A .394(4) -.3385(18) .4068(16) .052 Uiso d . 1 . . H
H93B .557(4) -.3314(18) .4139(16) .052 Uiso d . 1 . . H
H93C .514(4) -.3787(18) .3780(16) .052 Uiso d . 1 . . H
C14 .65477(19) -.22526(8) .29185(7) .0230(3) Uani d . 1 . . C
H14 .657(3) -.2585(14) .3026(12) .028 Uiso d . 1 . . H
C24 .7514(2) -.21250(8) .25622(7) .0256(3) Uani d . 1 . . C
H24 .744(3) -.2416(14) .2321(12) .031 Uiso d . 1 . . H
O24 .87284(16) -.21211(7) .27291(7) .0309(3) Uani d . 1 . . O
C74 .9080(2) -.26011(10) .29395(9) .0322(4) Uani d . 1 . . C
H74A .884(4) -.2615(15) .3227(14) .039 Uiso d . 1 . . H
H74B .991(4) -.2626(15) .2902(13) .039 Uiso d . 1 . . H
H74C .881(4) -.2881(16) .2756(13) .039 Uiso d . 1 . . H
C34 .7286(2) -.15872(9) .23547(8) .0289(4) Uani d . 1 . . C
H34 .756(4) -.1331(14) .2580(13) .035 Uiso d . 1 . . H
O34 .7997(2) -.15321(9) .19518(9) .0497(6) Uani d . 1 . . O
C84 .8945(3) -.1168(2) .19795(19) .0687(13) Uani d . 1 . . C
H84A .903(6) -.097(2) .226(2) .082 Uiso d . 1 . . H
H84B .842(6) -.076(2) .203(2) .082 Uiso d . 1 . . H
H84C .972(6) -.115(2) .163(2) .082 Uiso d . 1 . . H
C44 .5967(2) -.14953(8) .22196(7) .0266(4) Uani d . 1 . . C
H44 .586(3) -.1667(14) .1914(12) .032 Uiso d . 1 . . H
O44 .58542(16) -.09425(6) .21513(6) .0275(3) Uani d . 1 . . O
C54 .5065(2) -.16919(8) .25761(8) .0280(4) Uani d . 1 . . C
H54 .516(4) -.1472(14) .2849(13) .034 Uiso d . 1 . . H
O54 .53920(15) -.22152(6) .27063(6) .0270(3) Uani d . 1 . . O
C64 .3767(3) -.17275(11) .24019(13) .0439(7) Uani d . 1 . . C
H64A .379(5) -.2024(18) .2178(16) .053 Uiso d . 1 . . H
H64B .344(4) -.1381(18) .2245(16) .053 Uiso d . 1 . . H
O64 .2989(2) -.18286(9) .27745(12) .0567(7) Uani d . 1 . . O
C94 .1742(3) -.17838(15) .2641(3) .0778(18) Uani d . 1 . . C
H94A .145(6) -.209(3) .238(2) .093 Uiso d . 1 . . H
H94B .136(7) -.189(3) .295(2) .093 Uiso d . 1 . . H
H94C .156(7) -.146(3) .265(2) .093 Uiso d . 1 . . H
C15 .5112(2) -.07600(8) .17967(7) .0274(4) Uani d . 1 . . C
H15 .495(4) -.1027(14) .1580(13) .033 Uiso d . 1 . . H
C25 .5740(2) -.02984(9) .15611(8) .0281(4) Uani d . 1 . . C
H25 .525(4) -.0168(15) .1310(13) .034 Uiso d . 1 . . H
O25 .69215(18) -.04198(7) .13949(6) .0325(3) Uani d . 1 . . O
C75 .6911(3) -.08038(11) .10480(10) .0393(5) Uani d . 1 . . C
H75A .674(4) -.1074(18) .1159(15) .047 Uiso d . 1 . . H
H75B .769(4) -.0781(17) .0859(15) .047 Uiso d . 1 . . H
H75C .630(4) -.0792(18) .0876(16) .047 Uiso d . 1 . . H
C35 .5871(2) .01602(8) .18870(8) .0283(4) Uani d . 1 . . C
H35 .640(4) .0073(14) .2080(13) .034 Uiso d . 1 . . H
O35 .62486(19) .06235(7) .16599(7) .0352(4) Uani d . 1 . . O
C85 .7528(3) .07190(13) .16603(14) .0468(7) Uani d . 1 . . C
H85A .789(5) .0644(18) .1970(17) .056 Uiso d . 1 . . H
H85B .796(5) .0510(19) .1433(16) .056 Uiso d . 1 . . H
H85C .752(5) .1109(19) .1504(16) .056 Uiso d . 1 . . H
C45 .4654(2) .02944(8) .21077(7) .0255(4) Uani d . 1 . . C
H45 .401(3) .0453(14) .1860(12) .031 Uiso d . 1 . . H
O45 .48757(16) .06453(6) .24773(5) .0255(3) Uani d . 1 . . O
C55 .3986(2) -.01891(8) .22850(8) .0269(4) Uani d . 1 . . C
H55 .438(3) -.0338(14) .2539(13) .032 Uiso d . 1 . . H
O55 .39535(16) -.05900(6) .19463(6) .0290(3) Uani d . 1 . . O
C65 .2669(2) -.00566(10) .23901(9) .0321(4) Uani d . 1 . . C
H65A .223(4) -.0035(15) .2149(14) .039 Uiso d . 1 . . H
H65B .266(4) .0281(15) .2544(13) .039 Uiso d . 1 . . H
O65 .2165(2) -.04490(9) .26706(9) .0461(5) Uani d . 1 . . O
C95 .0947(4) -.0333(2) .27788(19) .0659(11) Uani d . 1 . . C
H95A .079(6) -.001(2) .306(2) .079 Uiso d . 1 . . H
H95B .054(6) -.066(2) .294(2) .079 Uiso d . 1 . . H
H95C .045(6) -.029(2) .247(2) .079 Uiso d . 1 . . H
C16 .4597(2) .11758(8) .23940(7) .0249(3) Uani d . 1 . . C
H16 .456(3) .1231(13) .2090(12) .030 Uiso d . 1 . . H
C26 .5505(2) .15363(8) .26341(7) .0255(4) Uani d . 1 . . C
H26 .534(3) .1880(14) .2516(12) .031 Uiso d . 1 . . H
O26 .67205(16) .13904(7) .25218(6) .0309(3) Uani d . 1 . . O
C76 .7420(3) .18060(12) .23432(13) .0430(6) Uani d . 1 . . C
H76A .826(4) .1692(18) .2238(15) .052 Uiso d . 1 . . H
H76B .695(4) .2001(18) .2078(16) .052 Uiso d . 1 . . H
H76C .752(4) .2077(18) .2552(16) .052 Uiso d . 1 . . H
C36 .5351(2) .15451(8) .31447(7) .0248(3) Uani d . 1 . . C
H36 .562(3) .1261(14) .3224(12) .030 Uiso d . 1 . . H
O36 .60732(17) .19656(7) .33169(6) .0317(3) Uani d . 1 . . O
C86 .6955(3) .18058(13) .36401(13) .0459(7) Uani d . 1 . . C
H86A .756(5) .1556(19) .3559(16) .055 Uiso d . 1 . . H
H86B .739(5) .2174(19) .3700(16) .055 Uiso d . 1 . . H
H86C .652(5) .1545(18) .3915(16) .055 Uiso d . 1 . . H
C46 .4012(2) .16419(8) .32603(7) .0238(3) Uani d . 1 . . C
H46 .379(3) .2016(13) .3147(12) .029 Uiso d . 1 . . H
O46 .38733(16) .16030(6) .37416(5) .0269(3) Uani d . 1 . . O
C56 .3211(2) .12437(8) .30150(7) .0246(3) Uani d . 1 . . C
H56 .348(3) .0867(13) .3142(12) .030 Uiso d . 1 . . H
O56 .33866(15) .12982(6) .25355(5) .0257(3) Uani d . 1 . . O
C66 .1857(2) .13081(9) .31058(8) .0291(4) Uani d . 1 . . C
H66A .171(4) .1182(15) .3403(13) .035 Uiso d . 1 . . H
H66B .141(4) .1077(14) .2920(13) .035 Uiso d . 1 . . H
O66 .15337(17) .18388(8) .30481(7) .0345(4) Uani d . 1 . . O
C96 .0293(3) .19348(16) .31654(11) .0453(7) Uani d . 1 . . C
H96A .024(5) .1892(18) .3485(17) .054 Uiso d . 1 . . H
H96B -.017(5) .1685(19) .3009(17) .054 Uiso d . 1 . . H
H96C .012(5) .2279(19) .3098(16) .054 Uiso d . 1 . . H
C17 .3140(2) .19876(9) .39502(7) .0291(4) Uani d . 1 . . C
H17 .301(4) .2256(15) .3750(13) .035 Uiso d . 1 . . H
C27 .3784(3) .22142(10) .43628(8) .0340(5) Uani d . 1 . . C
H27 .325(4) .2478(16) .4462(14) .041 Uiso d . 1 . . H
O27 .4971(2) .23997(9) .42634(7) .0397(4) Uani d . 1 . . O
C77 .4961(4) .28669(15) .40013(15) .0547(9) Uani d . 1 . . C
H77A .5803 .2979 .3943 .066 Uiso calc R 1 . . H
H77B .4528 .3143 .4167 .066 Uiso calc R 1 . . H
H77C .4544 .2801 .3714 .066 Uiso calc R 1 . . H
H77aa .552(6) .282(2) .404(2) .066 Uiso d . 1 . . H
H77bb .520(5) .322(2) .4362(18) .066 Uiso d . 1 . . H
C37 .3901(2) .18192(13) .47384(9) .0365(5) Uani d D 1 . . C
H37 .430(4) .1499(17) .4679(15) .044 Uiso d . 1 . . H
O37 .4259(3) .21019(11) .51430(8) .0377(5) Uani d PD .84 J 1 O
C87 .5507(4) .20468(18) .52623(14) .0484(8) Uani d PD .84 J 1 C
H87A .5673 .2248 .5537 .058 Uiso calc PRD .84 J 1 H
H87B .6022 .2178 .5016 .058 Uiso calc PRD .84 J 1 H
H87C .5691 .1676 .5316 .058 Uiso calc PRD .84 J 1 H
H87aa .496(6) .243(2) .550(2) .058 Uiso d P .84 K 1 H
H87bb .633(6) .227(2) .490(2) .058 Uiso d P .84 L 1 H
H87cc .564(7) .148(3) .525(3) .058 Uiso d P .84 M 1 H
O37a .4571(9) .1827(4) .5105(3) .0229(16) Uani d PD .16 J 2 O
C87a .569(3) .161(2) .5161(12) .11(3) Uani d PD .16 J 2 C
H87D .5995 .1697 .5462 .137 Uiso calc PR .16 J 2 H
H87E .6246 .1748 .4932 .137 Uiso calc PR .16 J 2 H
H87F .5624 .1229 .5130 .137 Uiso calc PR .16 J 2 H
H87dd .71(5) .12(2) .57(2) .137 Uiso d P .16 N 2 H
C47 .2676(2) .15543(10) .48365(8) .0290(4) Uani d . 1 . . C
H47 .213(4) .1785(15) .4982(13) .035 Uiso d . 1 . . H
O47 .29095(17) .11269(8) .51371(6) .0324(3) Uani d . 1 . . O
C57 .2061(2) .13663(10) .44043(8) .0293(4) Uani d . 1 . . C
H57 .249(4) .1087(15) .4290(13) .035 Uiso d . 1 . . H
O57 .19926(17) .17895(7) .40858(6) .0313(3) Uani d . 1 . . O
C67 .0756(3) .11863(12) .44685(9) .0372(5) Uani d . 1 . . C
H67A .041(4) .1113(16) .4182(15) .045 Uiso d . 1 . . H
H67B .077(4) .0831(17) .4649(14) .045 Uiso d . 1 . . H
O67 .0102(2) .15866(11) .46963(8) .0464(5) Uani d . 1 . . O
C97 -.1148(3) .1450(3) .47612(14) .0657(12) Uani d . 1 . . C
H97A -.155(6) .134(2) .447(2) .079 Uiso d . 1 . . H
H97B -.167(6) .178(2) .489(2) .079 Uiso d . 1 . . H
H97C -.121(6) .104(2) .496(2) .079 Uiso d . 1 . . H
W1 .8330(10) .8005(4) .1253(4) .052(2) Uani d P .27 . . O
W2 .0445(10) .7495(4) .0880(3) .057(2) Uani d P .30 . . O
O1A .7047(6) .04788(18) .38411(18) .0490(10) Uani d PD .52 O 1 O
C2A .811(3) .0295(12) .3536(8) .124(9) Uani d PD .52 O 1 C
HA21 .887(17) .060(5) .350(6) .149 Uiso d PD .52 P 1 H
HA22 .856(17) .011(7) .380(5) .149 Uiso d PD .52 Q 1 H
C3A .7622(10) .0122(5) .3116(3) .067(2) Uani d PD .52 O 1 C
HA31 .8286 -.0020 .2924 .080 Uiso calc PR .52 O 1 H
HA32 .7237 .0419 .2955 .080 Uiso calc PR .52 O 1 H
C4A .658(2) -.0344(7) .3217(8) .114(9) Uani d PD .52 O 1 C
HA41 .6277 -.0492 .2930 .137 Uiso calc PR .52 O 1 H
HA42 .6948 -.0630 .3398 .137 Uiso calc PR .52 O 1 H
C5A .5624(8) -.0101(3) .3458(3) .0570(18) Uani d PD .52 O 1 C
HA51 .513(9) -.047(3) .352(3) .068 Uiso d PD .52 R 1 H
HA52 .552(10) .030(3) .333(3) .068 Uiso d PD .52 S 1 H
C6A .6076(7) .0100(2) .3900(2) .0456(12) Uani d PD .52 O 1 C
O7A .6568(7) -.03546(18) .41294(19) .0637(16) Uani d PD .52 O 1 O
C8A .7058(10) -.0253(4) .4567(3) .061(2) Uani d PD .52 O 1 C
HA81 .716(11) -.058(4) .479(3) .073 Uiso d PD .52 T 1 H
HA82 .795(9) -.006(4) .436(4) .073 Uiso d PD .52 U 1 H
C9A .6112(9) .0004(3) .4895(3) .061(2) Uani d PD .52 O 1 C
HA91 .6512 .0088 .5186 .074 Uiso calc PR .52 O 1 H
HA92 .5433 -.0242 .4955 .074 Uiso calc PR .52 O 1 H
C10A .5603(11) .0518(4) .4676(4) .065(3) Uani d PD .52 O 1 C
HA101 .639(9) .069(4) .454(4) .077 Uiso d PD .52 V 1 H
HA102 .489(9) .065(4) .492(3) .077 Uiso d PD .52 W 1 H
C11A .524(3) .0326(11) .4165(10) .148(11) Uani d PD .52 O 1 C
HA111 .4548 .0077 .4194 .177 Uiso calc PRD .52 O 1 H
HA112 .4923 .0636 .4002 .177 Uiso calc PR .52 O 1 H
O1B .6840(6) -.0384(2) .3704(2) .0531(12) Uani d PD .48 X 2 O
C2B .6675(9) -.0292(6) .3178(3) .051(3) Uani d PD .48 X 2 C
HB21 .6326 -.0610 .3037 .061 Uiso calc PR .48 X 2 H
HB22 .6106 .0003 .3125 .061 Uiso calc PR .48 X 2 H
C3B .7825(9) -.0179(4) .2986(3) .061(2) Uani d PD .48 X 2 C
HB31 .7762 -.0167 .2653 .074 Uiso calc PR .48 X 2 H
HB32 .8427 -.0452 .3069 .074 Uiso calc PR .48 X 2 H
C4B .8217(12) .0350(4) .3169(4) .064(2) Uani d PD .48 X 2 C
HB41 .9036 .0445 .3053 .077 Uiso calc PR .48 X 2 H
HB42 .7628 .0625 .3078 .077 Uiso calc PR .48 X 2 H
C5B .8245(18) .0301(4) .3653(5) .057(3) Uani d PD .48 X 2 C
HB51 .8421 .0654 .3775 .069 Uiso calc PR .48 X 2 H
HB52 .8961 .0079 .3727 .069 Uiso calc PR .48 X 2 H
C6B .7224(6) .0096(3) .3910(2) .0445(13) Uani d PD .48 X 2 C
O7B .6307(6) .0479(2) .38541(19) .0492(11) Uani d PD .48 X 2 O
C8B .5153(7) .0368(4) .4132(5) .047(2) Uani d PD .48 X 2 C
HB81 .476(9) .075(3) .408(3) .057 Uiso d PD .48 Y 2 H
HB82 .472(9) .005(3) .395(3) .057 Uiso d PD .48 Z 2 H
C9B .5329(12) .0298(5) .4575(4) .065(3) Uani d PD .48 X 2 C
HB91 .4540 .0217 .4723 .078 Uiso calc PR .48 X 2 H
HB92 .5658 .0623 .4711 .078 Uiso calc PR .48 X 2 H
C10B .6241(9) -.0159(5) .4649(4) .064(2) Uani d PD .48 X 2 C
HB101 .620(12) -.053(3) .461(4) .076 Uiso d PD .48 A 2 H
HB102 .645(12) -.031(5) .502(3) .076 Uiso d PD .48 B 2 H
C11B .7409(9) -.0055(5) .4395(3) .063(2) Uani d PD .48 X 2 C
HB111 .7858 .0230 .4549 .075 Uiso calc PR .48 X 2 H
HB112 .7925 -.0373 .4407 .075 Uiso calc PRD .48 X 2 H

loop_
_atom_site_aniso_label
_atom_site_aniso_U_11
_atom_site_aniso_U_22
_atom_site_aniso_U_33
_atom_site_aniso_U_12
_atom_site_aniso_U_13
_atom_site_aniso_U_23
C11 .0392(12) .0383(11) .0282(10) .0121(10) .0078(9) .0050(8)
C21 .0519(15) .0358(11) .0231(9) .0081(10) .0085(10) .0005(8)
O21 .0479(15) .0326(10) .0302(10) -.0012(11) -.0067(11) -.0060(7)
C71 .062(2) .0405(15) .0406(16) .0007(15) -.0045(15) -.0154(13)
O21a .025(6) .032(6) .017(5) -.018(5) .002(5) -.004(4)
C71a .045(10) .022(6) .019(6) .000(6) .006(6) -.006(5)
C31 .0386(12) .0323(10) .0259(9) .0058(9) .0041(9) .0008(8)
O31 .0416(10) .0453(10) .0283(8) .0088(8) .0010(7) .0031(7)
C81 .0414(14) .0494(15) .0412(14) .0052(12) -.0073(12) -.0043(12)
C41 .0366(11) .0339(10) .0259(9) .0024(9) .0045(9) .0022(8)
O41 .0449(10) .0306(8) .0352(9) .0026(7) .0085(8) -.0002(7)
C51 .0385(13) .0457(13) .0275(10) .0013(10) .0029(9) .0038(9)
O51 .0334(9) .0469(10) .0360(9) .0085(8) .0060(7) .0071(8)
C61 .0451(15) .0541(16) .0323(12) -.0032(13) -.0024(11) .0013(11)
O61 .0441(11) .0625(14) .0360(10) -.0112(10) -.0016(9) .0030(9)
C91 .0492(17) .0473(15) .0444(15) -.0060(13) -.0005(13) -.0054(12)
C12 .0461(15) .0357(11) .0346(12) -.0010(10) .0038(11) -.0020(9)
C22 .0444(14) .0338(11) .0315(10) .0015(10) .0059(10) .0011(8)
O22 .0522(12) .0455(10) .0267(8) .0070(9) .0085(8) .0005(7)
C72 .0592(19) .0469(15) .0343(12) .0135(14) .0182(13) .0065(11)
C32 .0448(13) .0369(11) .0269(10) .0006(10) .0049(9) -.0003(8)
O32 .0570(13) .0521(11) .0312(9) .0155(10) .0050(9) .0041(8)
C82 .060(2) .115(4) .0489(19) .037(3) -.0116(18) -.017(2)
C42 .0554(17) .0383(12) .0281(10) .0045(12) .0022(11) -.0065(9)
O42 .0765(16) .0336(9) .0290(8) .0101(10) .0151(10) -.0015(7)
C52 .067(2) .0490(16) .0314(12) .0073(15) .0037(13) -.0030(11)
O52 .0567(14) .0539(12) .0400(11) .0085(11) -.0085(10) -.0104(9)
C62 .082(3) .074(3) .0392(16) .015(2) -.0046(18) -.0010(16)
O62 .069(3) .076(3) .054(2) .014(2) -.010(2) .0132(19)
C92 .104(7) .101(6) .084(5) -.018(5) -.043(5) .033(5)
O62a .118(15) .23(3) .123(15) -.005(17) -.055(13) .084(17)
C92a .24(6) 1.2(4) .22(8) .28(13) -.08(6) .24(14)
C13 .072(2) .0326(11) .0262(10) .0075(12) .0098(12) -.0010(8)
C23 .0658(19) .0326(10) .0242(9) .0105(12) -.0015(11) -.0040(8)
O23 .0785(17) .0445(11) .0303(9) .0184(11) -.0147(10) -.0134(8)
C73 .085(3) .071(3) .055(2) .030(2) -.035(2) -.0242(19)
C33 .0503(14) .0322(10) .0223(9) .0052(10) -.0045(9) -.0052(7)
O33 .0437(11) .0420(10) .0352(9) .0007(8) -.0088(8) -.0045(7)
C83 .0522(19) .0498(17) .065(2) -.0161(15) .0003(17) -.0028(16)
C43 .0430(12) .0275(9) .0217(8) .0028(8) .0037(8) -.0017(7)
O43 .0322(7) .0236(6) .0213(6) -.0005(5) .0008(5) -.0035(5)
C53 .0468(14) .0319(10) .0294(10) .0014(10) .0137(10) -.0015(8)
O53 .0718(15) .0331(8) .0292(8) -.0008(9) .0172(9) -.0010(7)
C63 .0376(13) .0407(12) .0402(13) -.0043(10) .0099(11) .0013(10)
O63 .0490(11) .0356(8) .0343(8) -.0067(8) .0103(8) -.0030(7)
C93 .0535(17) .0395(13) .0372(12) -.0045(12) .0087(12) .0022(10)
C14 .0235(8) .0221(7) .0234(8) .0001(6) -.0007(7) -.0029(6)
C24 .0250(9) .0250(8) .0269(8) .0031(7) .0015(7) -.0006(7)
O24 .0230(7) .0281(7) .0417(9) .0029(6) .0012(6) .0064(6)
C74 .0283(10) .0320(10) .0362(11) .0064(8) .0013(9) .0051(8)
C34 .0273(10) .0273(9) .0320(10) .0039(7) .0043(8) .0026(7)
O34 .0508(12) .0468(11) .0516(12) .0152(10) .0251(10) .0206(10)
C84 .0333(15) .091(3) .082(3) .0055(17) .0114(17) .046(3)
C44 .0326(10) .0218(8) .0255(8) .0010(7) -.0040(8) -.0030(6)
O44 .0319(8) .0223(6) .0282(7) .0027(6) -.0063(6) -.0022(5)
C54 .0251(9) .0234(8) .0354(10) -.0014(7) -.0035(8) .0005(7)
O54 .0238(7) .0235(6) .0337(8) -.0031(5) -.0048(6) .0013(5)
C64 .0294(11) .0333(11) .0690(19) -.0059(9) -.0164(12) .0158(12)
O64 .0227(8) .0419(10) .106(2) -.0017(8) .0055(11) .0186(12)
C94 .0256(13) .0393(15) .168(6) -.0017(11) -.007(2) .016(2)
C15 .0313(10) .0233(8) .0277(9) .0008(7) -.0042(8) -.0014(7)
C25 .0311(10) .0261(8) .0272(9) .0034(7) -.0006(8) -.0007(7)
O25 .0341(9) .0324(8) .0309(8) .0025(7) .0023(7) -.0053(6)
C75 .0488(16) .0339(11) .0351(12) .0037(11) .0044(11) -.0079(9)
C35 .0305(10) .0246(8) .0297(9) .0008(7) .0012(8) -.0005(7)
O35 .0375(9) .0280(7) .0402(9) -.0022(7) .0087(8) .0000(7)
C85 .0389(14) .0413(13) .0603(18) -.0101(11) .0125(14) -.0078(13)
C45 .0279(9) .0240(8) .0246(8) .0015(7) -.0010(7) .0005(6)
O45 .0300(7) .0220(6) .0246(6) .0012(5) -.0015(6) .0015(5)
C55 .0291(10) .0253(8) .0264(9) .0003(7) -.0015(7) -.0008(7)
O55 .0294(7) .0257(6) .0320(7) .0012(6) -.0042(6) -.0023(6)
C65 .0299(11) .0316(10) .0348(11) -.0018(8) .0008(9) -.0014(8)
O65 .0411(11) .0443(10) .0529(12) -.0083(9) .0075(10) .0086(9)
C95 .0411(18) .078(3) .079(3) -.0141(18) .0112(18) .017(2)
C16 .0275(9) .0238(8) .0235(8) .0009(7) .0003(7) .0020(6)
C26 .0265(9) .0218(7) .0282(9) .0010(7) .0013(7) .0021(6)
O26 .0259(7) .0298(7) .0370(8) -.0002(6) .0047(6) .0027(6)
C76 .0295(12) .0394(12) .0600(17) -.0073(10) .0071(12) .0075(12)
C36 .0240(9) .0243(8) .0261(8) .0008(7) -.0024(7) .0004(6)
O36 .0303(8) .0304(7) .0345(8) -.0048(6) -.0059(7) -.0014(6)
C86 .0338(13) .0475(14) .0564(17) .0010(11) -.0202(13) -.0080(13)
C46 .0257(9) .0235(8) .0221(8) .0009(6) -.0012(7) .0019(6)
O46 .0312(8) .0275(7) .0221(6) .0047(6) -.0017(6) .0024(5)
C56 .0267(9) .0242(8) .0229(8) .0007(7) -.0008(7) .0022(6)
O56 .0262(7) .0280(7) .0230(6) .0027(5) -.0019(5) .0018(5)
C66 .0255(9) .0319(9) .0298(9) -.0023(8) -.0006(8) .0014(8)
O66 .0271(8) .0381(8) .0382(9) .0070(7) .0027(7) .0088(7)
C96 .0299(12) .0640(19) .0420(14) .0144(12) .0034(10) .0090(13)
C17 .0350(11) .0290(9) .0232(8) .0041(8) .0001(8) .0000(7)
C27 .0402(12) .0351(10) .0267(9) -.0017(9) .0004(9) -.0028(8)
O27 .0444(11) .0431(10) .0317(8) -.0126(9) .0028(8) -.0010(7)
C77 .066(2) .0431(15) .0554(18) -.0158(16) .0001(18) .0048(13)
C37 .0301(11) .0520(14) .0274(10) -.0012(10) -.0026(9) .0067(10)
O37 .0418(12) .0429(12) .0285(9) -.0064(11) -.0073(9) -.0005(9)
C87 .0441(18) .058(2) .0434(17) -.0103(16) -.0121(15) .0009(15)
O37a .025(4) .025(4) .019(4) .004(3) .003(3) -.010(3)
C87a .034(11) .22(6) .09(2) .07(2) -.032(14) -.11(3)
C47 .0278(10) .0342(10) .0251(9) .0028(8) -.0014(8) .0026(7)
O47 .0320(8) .0407(9) .0244(7) .0111(7) .0046(6) .0060(6)
C57 .0278(10) .0354(10) .0246(9) .0032(8) .0009(8) .0016(7)
O57 .0295(8) .0381(8) .0263(7) .0075(7) -.0004(6) .0048(6)
C67 .0317(11) .0505(14) .0293(10) -.0014(10) -.0021(9) .0006(10)
O67 .0286(9) .0648(14) .0460(11) .0070(9) .0034(8) -.0009(10)
C97 .0311(14) .119(4) .0466(18) .0037(19) .0023(13) .004(2)
W1 .059(5) .040(4) .057(5) -.002(4) .002(4) -.005(4)
W2 .062(5) .060(5) .049(4) .002(4) .008(4) .017(4)
O1A .049(3) .039(2) .059(3) .0054(19) -.009(2) -.0101(19)
C2A .086(12) .19(2) .094(15) .026(12) .035(11) .007(12)
C3A .065(5) .079(6) .057(4) .027(5) -.010(4) -.024(4)
C4A .151(17) .059(7) .132(16) -.019(8) -.072(13) -.024(8)
C5A .063(4) .048(3) .060(4) -.007(3) -.027(3) .010(3)
C6A .056(4) .035(2) .046(3) .004(2) -.006(3) .006(2)
O7A .095(4) .037(2) .059(3) .011(2) -.040(3) -.0004(19)
C8A .071(6) .058(4) .053(4) .027(4) -.026(4) -.008(3)
C9A .065(5) .062(4) .057(4) .021(4) -.021(4) -.010(3)
C10A .065(5) .051(5) .078(6) .020(4) -.004(4) -.008(4)
C11A .131(18) .140(19) .17(2) -.059(15) -.064(16) .063(17)
O1B .051(3) .047(2) .061(3) .001(2) -.009(2) -.002(2)
C2B .039(4) .080(8) .035(3) .029(4) -.013(3) -.015(4)
C3B .070(5) .071(5) .043(3) .016(4) -.014(4) .002(4)
C4B .081(7) .050(4) .062(5) .018(4) -.002(5) -.001(4)
C5B .080(8) .036(3) .056(6) .007(4) .029(5) -.002(3)
C6B .042(3) .049(3) .043(3) .004(2) -.006(2) .003(2)
O7B .045(3) .050(3) .052(3) .010(2) -.001(2) .009(2)
C8B .018(3) .037(3) .087(7) .008(2) .000(3) .016(4)
C9B .071(6) .060(5) .064(6) .031(5) .019(5) .025(5)
C10B .054(5) .071(6) .066(6) .013(4) .008(4) .027(5)
C11B .049(4) .091(7) .048(4) .024(4) .006(4) .022(4)

loop_
_atom_type_symbol
_atom_type_description
_atom_type_scat_dispersion_real
_atom_type_scat_dispersion_imag
_atom_type_scat_source
C C .0033 .0016 'International Tables Vol C Tables 4.2.6.8 and 6.1.1.4'
H H .0000 .0000 'International Tables Vol C Tables 4.2.6.8 and 6.1.1.4'
O O .0106 .0060 'International Tables Vol C Tables 4.2.6.8 and 6.1.1.4'

loop_
_geom_angle_atom_site_label_1
_geom_angle_atom_site_label_2
_geom_angle_atom_site_label_3
_geom_angle
O47 C11 O51 112.1(2)
O47 C11 C21 110.2(2)
O51 C11 C21 108.3(2)
O47 C11 H11 107(3)
O51 C11 H11 107(3)
C21 C11 H11 112(3)
O21 C21 O21a 26.5(9)
O21a C21 C31 132.2(10)
O21 C21 C31 105.9(3)
O21a C21 C11 96.4(9)
O21 C21 C11 114.1(2)
C31 C21 C11 111.2(2)
O21a C21 H21 100(3)
O21 C21 H21 110(3)
C31 C21 H21 107(2)
C11 C21 H21 108(3)
C71 O21 C21 114.6(3)
O21 C71 H71A 109.5
O21 C71 H71B 109.5
H71A C71 H71B 109.5
O21 C71 H71C 109.5
H71A C71 H71C 109.5
H71B C71 H71C 109.5
O21 C71 H71aa 76(4)
H71A C71 H71aa 116.5
H71B C71 H71aa 33.9
H71C C71 H71aa 128.6
O21 C71 H71bb 99(2)
H71A C71 H71bb 92.4
H71B C71 H71bb 134.5
H71C C71 H71bb 25.5
H71aa C71 H71bb 151(5)
O21 C71 H71cc 103(2)
H71A C71 H71cc 33.0
H71B C71 H71cc 82.2
H71C C71 H71cc 138.5
H71aa C71 H71cc 84(5)
H71bb C71 H71cc 125(3)
C21 O21a C71a 115.6(13)
O21a C71a H71aa 143(10)
O21a C71a H71D 109.7
H71aa C71a H71D 103.9
O21a C71a H71E 108.7
H71aa C71a H71E 72.3
H71D C71a H71E 109.5
O21a C71a H71F 110.0
H71aa C71a H71F 42.5
H71D C71a H71F 109.5
H71E C71a H71F 109.5
O31 C31 C21 106.5(2)
O31 C31 C41 109.1(2)
C21 C31 C41 113.7(2)
O31 C31 H31 110(3)
C21 C31 H31 107(3)
C41 C31 H31 110(3)
C81 O31 C31 115.2(2)
O31 C81 H81A 100(4)
O31 C81 H81B 101(3)
H81A C81 H81B 123(4)
O31 C81 H81C 104(3)
H81A C81 H81C 108(5)
H81B C81 H81C 118(4)
O41 C41 C31 104.4(2)
O41 C41 C51 113.2(2)
C31 C41 C51 112.5(2)
O41 C41 H41 109(3)
C31 C41 H41 109(3)
C51 C41 H41 109(3)
C12 O41 C41 116.9(2)
O51 C51 C61 104.3(3)
O51 C51 C41 108.7(2)
C61 C51 C41 115.8(2)
O51 C51 H51 109(2)
C61 C51 H51 113(2)
C41 C51 H51 106(2)
C11 O51 C51 113.7(2)
O61 C61 C51 109.5(2)
O61 C61 H61A 102(3)
C51 C61 H61A 110(3)
O61 C61 H61B 110(3)
C51 C61 H61B 110(3)
H61A C61 H61B 115(4)
C91 O61 C61 112.6(3)
O61 C91 H91A 108(3)
O61 C91 H91B 103(3)
H91A C91 H91B 100(4)
O61 C91 H91C 102(3)
H91A C91 H91C 125(4)
H91B C91 H91C 117(4)
O41 C12 O52 111.4(2)
O41 C12 C22 109.7(3)
O52 C12 C22 107.9(2)
O41 C12 H12 112(2)
O52 C12 H12 107(2)
C22 C12 H12 109(2)
O22 C22 C12 113.7(2)
O22 C22 C32 106.4(3)
C12 C22 C32 112.9(2)
O22 C22 H22 107(2)
C12 C22 H22 104(2)
C32 C22 H22 112(2)
C22 O22 C72 114.4(3)
O22 C72 H72A 113(3)
O22 C72 H72B 115(3)
H72A C72 H72B 109(4)
O22 C72 H72C 88(3)
H72A C72 H72C 104(4)
H72B C72 H72C 127(4)
O32 C32 C42 107.6(2)
O32 C32 C22 108.7(2)
C42 C32 C22 113.6(3)
O32 C32 H32 100(2)
C42 C32 H32 112(2)
C22 C32 H32 113(2)
C82 O32 C32 116.7(4)
O32 C82 H82A 84(4)
O32 C82 H82B 104(5)
H82A C82 H82B 130(6)
O32 C82 H82C 96(4)
H82A C82 H82C 114(5)
H82B C82 H82C 114(6)
O42 C42 C52 107.4(3)
O42 C42 C32 110.3(3)
C52 C42 C32 108.2(2)
O42 C42 H42 111(3)
C52 C42 H42 115(3)
C32 C42 H42 105(3)
C13 O42 C42 114.5(2)
O52 C52 C62 108.2(4)
O52 C52 C42 107.3(3)
C62 C52 C42 114.3(3)
O52 C52 H52 53(4)
C62 C52 H52 79(4)
C42 C52 H52 81(4)
C12 O52 C52 111.6(3)
C12 O52 H52 131(3)
C52 O52 H52 32(3)
O62 C62 O62a 119.7(10)
O62a C62 C52 103.1(9)
O62 C62 C52 106.7(4)
O62a C62 H52 75(2)
O62 C62 H52 115(2)
C52 C62 H52 29(2)
O62a C62 H62A 106.1
O62 C62 H62A 110.4
C52 C62 H62A 110.4
H52 C62 H62A 126.0
O62a C62 H62B 9.9
O62 C62 H62B 110.4
C52 C62 H62B 110.4
H52 C62 H62B 81.5
H62A C62 H62B 108.6
O62a C62 H62 62(3)
O62 C62 H62 58(3)
C52 C62 H62 120(3)
H52 C62 H62 100(4)
H62A C62 H62 129.4
H62B C62 H62 53.0
C92 O62 C62 112.0(6)
C92 O62 H92bb 53(4)
C62 O62 H92bb 164(5)
O62 C92 H92A 109.4
O62 C92 H92B 109.5
H92A C92 H92B 109.5
O62 C92 H92C 109.5
H92A C92 H92C 109.5
H92B C92 H92C 109.5
O62 C92 H92bb 66(5)
H92A C92 H92bb 43.4
H92B C92 H92bb 122.7
H92C C92 H92bb 126.3
C62 O62a C92a 89(4)
O62a C92a H92D 108.8
O62a C92a H92E 110.4
H92D C92a H92E 109.5
O62a C92a H92F 109.2
H92D C92a H92F 109.5
H92E C92a H92F 109.5
O53 C13 O42 111.7(3)
O53 C13 C23 110.4(2)
O42 C13 C23 109.5(3)
O53 C13 H13 101(3)
O42 C13 H13 108(3)
C23 C13 H13 116(3)
O23 C23 C13 109.9(2)
O23 C23 C33 111.5(3)
C13 C23 C33 112.9(3)
O23 C23 H23 108(2)
C13 C23 H23 105(2)
C33 C23 H23 109(2)
C23 O23 C73 114.1(3)
C23 O23 H73C 96(3)
C73 O23 H73C 41(3)
O23 C73 H73A 114(5)
O23 C73 H73B 108(3)
H73A C73 H73B 119(6)
O23 C73 H73C 68(4)
H73A C73 H73C 126(6)
H73B C73 H73C 109(5)
O33 C33 C23 108.3(2)
O33 C33 C43 109.9(2)
C23 C33 C43 109.4(2)
O33 C33 H33 115(2)
C23 C33 H33 107(2)
C43 C33 H33 107(2)
C83 O33 C33 115.0(3)
O33 C83 H83A 111(3)
O33 C83 H83B 102(3)
H83A C83 H83B 122(5)
O33 C83 H83C 118(3)
H83A C83 H83C 101(4)
H83B C83 H83C 103(4)
O43 C43 C53 112.5(2)
O43 C43 C33 105.9(2)
C53 C43 C33 111.1(2)
O43 C43 H43 111(3)
C53 C43 H43 114(3)
C33 C43 H43 102(3)
C14 O43 C43 117.42(18)
O53 C53 C63 107.6(2)
O53 C53 C43 108.3(2)
C63 C53 C43 115.8(2)
O53 C53 H53 109(2)
C63 C53 H53 89(2)
C43 C53 H53 125(2)
C13 O53 C53 114.6(2)
O63 C63 C53 114.1(3)
O63 C63 H63A 107(3)
C53 C63 H63A 106(3)
O63 C63 H63B 114(2)
C53 C63 H63B 107(2)
H63A C63 H63B 107(4)
C93 O63 C63 113.7(2)
O63 C93 H93A 111(2)
O63 C93 H93B 108(3)
H93A C93 H93B 113(3)
O63 C93 H93C 109(2)
H93A C93 H93C 114(3)
H93B C93 H93C 102(4)
O43 C14 O54 112.32(17)
O43 C14 C24 109.93(18)
O54 C14 C24 107.22(18)
O43 C14 H14 108(2)
O54 C14 H14 104(2)
C24 C14 H14 115(2)
O24 C24 C34 106.73(18)
O24 C24 C14 114.08(19)
C34 C24 C14 110.93(18)
O24 C24 H24 108(2)
C34 C24 H24 110.9(19)
C14 C24 H24 106(2)
C24 O24 C74 113.50(18)
O24 C74 H74A 112(3)
O24 C74 H74B 106(2)
H74A C74 H74B 114(4)
O24 C74 H74C 108(2)
H74A C74 H74C 115(4)
H74B C74 H74C 101(4)
O34 C34 C44 106.3(2)
O34 C34 C24 109.62(19)
C44 C34 C24 113.69(19)
O34 C34 H34 110(2)
C44 C34 H34 112(2)
C24 C34 H34 106(2)
C84 O34 C34 114.8(3)
O34 C84 H84A 117(4)
O34 C84 H84B 103(3)
H84A C84 H84B 60(4)
O34 C84 H84C 116(3)
H84A C84 H84C 126(5)
H84B C84 H84C 112(4)
O44 C44 C34 105.78(18)
O44 C44 C54 111.46(18)
C34 C44 C54 112.34(19)
O44 C44 H44 107(2)
C34 C44 H44 106(2)
C54 C44 H44 114(2)
C15 O44 C44 118.80(17)
O54 C54 C64 105.64(18)
O54 C54 C44 109.30(19)
C64 C54 C44 112.9(2)
O54 C54 H54 106(2)
C64 C54 H54 114(2)
C44 C54 H54 108(2)
C14 O54 C54 113.87(16)
O64 C64 C54 107.9(3)
O64 C64 H64A 113(3)
C54 C64 H64A 104(3)
O64 C64 H64B 107(3)
C54 C64 H64B 114(3)
H64A C64 H64B 110(4)
C64 O64 C94 110.1(4)
O64 C94 H94A 114(4)
O64 C94 H94B 97(4)
H94A C94 H94B 108(5)
O64 C94 H94C 107(5)
H94A C94 H94C 127(6)
H94B C94 H94C 99(6)
O44 C15 O55 112.64(19)
O44 C15 C25 109.68(19)
O55 C15 C25 108.00(18)
O44 C15 H15 112(2)
O55 C15 H15 105(2)
C25 C15 H15 109(2)
O25 C25 C35 107.6(2)
O25 C25 C15 113.49(19)
C35 C25 C15 110.1(2)
O25 C25 H25 108(2)
C35 C25 H25 106(2)
C15 C25 H25 111(2)
C25 O25 C75 113.3(2)
O25 C75 H75A 108(3)
O25 C75 H75B 111(3)
H75A C75 H75B 118(4)
O25 C75 H75C 115(3)
H75A C75 H75C 96(4)
H75B C75 H75C 109(4)
O35 C35 C45 105.68(18)
O35 C35 C25 111.5(2)
C45 C35 C25 111.3(2)
O35 C35 H35 110(3)
C45 C35 H35 112(3)
C25 C35 H35 107(3)
C85 O35 C35 115.4(2)
O35 C85 H85A 111(3)
O35 C85 H85B 112(3)
H85A C85 H85B 109(4)
O35 C85 H85C 98(3)
H85A C85 H85C 124(4)
H85B C85 H85C 102(4)
O45 C45 C35 108.71(19)
O45 C45 C55 108.80(18)
C35 C45 C55 112.59(18)
O45 C45 H45 113.0(18)
C35 C45 H45 111.0(19)
C55 C45 H45 102.7(19)
C16 O45 C45 115.41(17)
O55 C55 C65 106.27(18)
O55 C55 C45 110.36(19)
C65 C55 C45 110.23(19)
O55 C55 H55 106(2)
C65 C55 H55 111(2)
C45 C55 H55 112(2)
C15 O55 C55 114.66(17)
O65 C65 C55 109.5(2)
O65 C65 H65A 108(3)
C55 C65 H65A 112(3)
O65 C65 H65B 110(2)
C55 C65 H65B 107(2)
H65A C65 H65B 109(3)
C95 O65 C65 110.8(3)
O65 C95 H95A 117(3)
O65 C95 H95B 109(3)
H95A C95 H95B 100(4)
O65 C95 H95C 108(3)
H95A C95 H95C 118(4)
H95B C95 H95C 104(5)
O45 C16 O56 111.12(17)
O45 C16 C26 110.87(18)
O56 C16 C26 109.54(17)
O45 C16 H16 109(2)
O56 C16 H16 103(2)
C26 C16 H16 113(2)
O26 C26 C36 109.91(18)
O26 C26 C16 109.92(18)
C36 C26 C16 113.54(18)
O26 C26 H26 109(2)
C36 C26 H26 109(2)
C16 C26 H26 105(2)
C76 O26 C26 113.5(2)
O26 C76 H76A 113(3)
O26 C76 H76B 112(3)
H76A C76 H76B 110(4)
O26 C76 H76C 112(3)
H76A C76 H76C 108(4)
H76B C76 H76C 102(4)
O36 C36 C26 107.77(18)
O36 C36 C46 109.24(18)
C26 C36 C46 109.41(17)
O36 C36 H36 111(3)
C26 C36 H36 103(3)
C46 C36 H36 115(3)
C86 O36 C36 113.7(2)
O36 C86 H86A 120(3)
O36 C86 H86B 99(3)
H86A C86 H86B 108(4)
O36 C86 H86C 111(2)
H86A C86 H86C 95(4)
H86B C86 H86C 125(4)
O46 C46 C36 108.24(17)
O46 C46 C56 111.49(18)
C36 C46 C56 109.65(17)
O46 C46 H46 111.1(19)
C36 C46 H46 107(2)
C56 C46 H46 109(2)
C17 O46 C46 116.52(16)
O56 C56 C66 107.18(18)
O56 C56 C46 109.21(17)
C66 C56 C46 113.84(18)
O56 C56 H56 113.3(19)
C66 C56 H56 108(2)
C46 C56 H56 105.6(19)
C16 O56 C56 113.18(16)
O66 C66 C56 109.13(19)
O66 C66 H66A 113(2)
C56 C66 H66A 107(2)
O66 C66 H66B 114(2)
C56 C66 H66B 110(2)
H66A C66 H66B 104(3)
C66 O66 C96 112.0(2)
O66 C96 H96A 106(3)
O66 C96 H96B 106(3)
H96A C96 H96B 112(4)
O66 C96 H96C 108(3)
H96A C96 H96C 108(4)
H96B C96 H96C 115(4)
O46 C17 O57 112.38(19)
O46 C17 C27 110.7(2)
O57 C17 C27 108.6(2)
O46 C17 H17 109(2)
O57 C17 H17 108(2)
C27 C17 H17 108(2)
O27 C27 C37 107.5(2)
O27 C27 C17 112.6(2)
C37 C27 C17 112.2(2)
O27 C27 H27 113(3)
C37 C27 H27 107(2)
C17 C27 H27 104(3)
C27 O27 C77 112.8(3)
O27 C77 H77A 109.5
O27 C77 H77B 109.4
H77A C77 H77B 109.5
O27 C77 H77C 109.6
H77A C77 H77C 109.5
H77B C77 H77C 109.5
O27 C77 H77aa 74(6)
H77A C77 H77aa 35.4
H77B C77 H77B 121.3
H77C C77 H77aa 124.7
O27 C77 H77bb 97(2)
H77A C77 H77bb 77.0
H77B C77 H77bb 42.2
H77C C77 H77bb 148.1
H77aa C77 H77bb 79(6)
O37 C37 O37a 32.7(4)
O37a C37 C27 130.5(5)
O37 C37 C27 107.5(3)
O37a C37 C47 109.8(5)
O37 C37 C47 107.4(2)
C27 C37 C47 111.3(2)
O37a C37 H37 85(3)
O37 C37 H37 117(3)
C27 C37 H37 119(3)
C47 C37 H37 93(3)
C87 O37 C37 114.6(3)
O37 C87 H87A 109.5
O37 C87 H87B 109.5
H87A C87 H87B 109.5
O37 C87 H87C 109.5
H87A C87 H87C 109.5
H87B C87 H87C 109.5
O37 C87 H87aa 68(3)
H87A C87 H87aa 42.9
H87B C87 H87aa 113.6
H87C C87 H87aa 134.9
O37 C87 H87bb 111(2)
H87A C87 H87bb 106.4
H87B C87 H87bb 3.1
H87C C87 H87bb 110.5
H87aa C87 H87bb 112(3)
O37 C87 H87cc 101(3)
H87A C87 H87cc 121.3
H87B C87 H87cc 105.4
H87C C87 H87cc 12.1
H87aa C87 H87cc 141(4)
H87bb C87 H87cc 107(4)
C37 O37a C87a 127.1(13)
O37a C87a H87cc 107(10)
O37a C87a H87D 109.5
H87cc C87a H87D 68.5
O37a C87a H87E 109.6
H87cc C87a H87E 141.0
H87D C87a H87E 109.5
O37a C87a H87F 109.3
H87cc C87a H87F 44.7
H87D C87a H87F 109.5
H87E C87a H87F 109.5
O47 C47 C57 111.2(2)
O47 C47 C37 107.4(2)
C57 C47 C37 111.5(2)
O47 C47 H47 108(2)
C57 C47 H47 107(2)
C37 C47 H47 112(2)
C11 O47 C47 117.60(19)
O57 C57 C67 105.2(2)
O57 C57 C47 109.8(2)
C67 C57 C47 114.0(2)
O57 C57 H57 112(2)
C67 C57 H57 107(2)
C47 C57 H57 109(2)
C17 O57 C57 114.23(18)
O67 C67 C57 108.5(2)
O67 C67 H67A 111(3)
C57 C67 H67A 109(3)
O67 C67 H67B 113(2)
C57 C67 H67B 108(2)
H67A C67 H67B 107(3)
C67 O67 C97 111.8(3)
O67 C97 H97A 112(4)
O67 C97 H97B 112(3)
H97A C97 H97B 107(5)
O67 C97 H97C 109(3)
H97A C97 H97C 98(4)
H97B C97 H97C 118(4)
C6A O1A C2A 114.7(12)
C3A C2A O1A 109.0(18)
C3A C2A HA21 114(9)
O1A C2A HA21 113(10)
C3A C2A HA22 134(10)
O1A C2A HA22 93(10)
HA21 C2A HA22 92(10)
C2A C3A C4A 108.5(15)
C2A C3A HA31 109.9
C4A C3A HA31 110.0
C2A C3A HA32 109.9
C4A C3A HA32 110.1
HA31 C3A HA32 108.4
C5A C4A C3A 106.5(11)
C5A C4A HA41 110.5
C3A C4A HA41 110.5
C5A C4A HA42 110.4
C3A C4A HA42 110.4
HA41 C4A HA42 108.6
C4A C5A C6A 110.4(10)
C4A C5A HA51 94(6)
C6A C5A HA51 109(5)
C4A C5A HA52 108(6)
C6A C5A HA52 91(5)
HA52 C5A HA51 143(8)
C11A C6A O1A 106.6(12)
C11A C6A O7A 108.9(13)
O1A C6A O7A 108.7(6)
C11A C6A C5A 115.9(13)
O1A C6A C5A 111.5(6)
O7A C6A C5A 105.1(5)
C11A C6A HB82 46(3)
O1A C6A HB82 143(4)
O7A C6A HB82 105(4)
C5A C6A HB82 74(4)
C8A O7A C6A 114.8(5)
O7A C8A C9A 113.2(7)
O7A C8A HA81 118(6)
C9A C8A HA81 90(6)
O7A C8A HA82 85(6)
C9A C8A HA82 131(5)
HA81 C8A HA82 122(8)
O7A C8A HB101 72(6)
C9A C8A HB101 70(5)
HA81 C8A HB101 63(8)
HA82 C8A HB101 155(8)
O7A C8A HB102 129(5)
C9A C8A HB102 36(5)
HA81 C8A HB102 54(7)
HA82 C8A HB102 145(7)
HB101 C8A HB102 60(7)
C8A C9A C10A 109.2(9)
C8A C9A HA91 109.8
C10A C9A HA91 109.8
C8A C9A HA92 109.8
C10A C9A HA92 109.9
HA91 C9A HA92 108.3
C8A C9A HB102 69(6)
C10A C9A HB102 178(7)
HA91 C9A HB102 70.6
HA92 C9A HB102 71.8
C9A C10A C11A 102.7(12)
C9A C10A HA101 103(6)
C11A C10A HA101 88(6)
C9A C10A HA102 103(6)
C11A C10A HA102 122(6)
HA101 C10A HA102 134(8)
C6A C11A C10A 120.2(18)
C6A C11A HA111 107.0
C10A C11A HA111 106.9
C6A C11A HA112 107.7
C10A C11A HA112 107.5
HA111 C11A HA112 106.8
C6A C11A HB81 124(5)
C10A C11A HB81 91(5)
HA111 C11A HB81 105.9
HA112 C11A HB81 17.6
C6A C11A HB82 75(6)
C10A C11A HB82 148(6)
HA111 C11A HB82 41.9
HA112 C11A HB82 92.3
HB81 C11A HB82 103(8)
C6B O1B C2B 109.0(7)
C3B C2B O1B 109.0(7)
C3B C2B HB21 109.9
O1B C2B HB21 109.8
C3B C2B HB22 109.9
O1B C2B HB22 109.9
HB21 C2B HB22 108.3
C2B C3B C4B 106.8(9)
C2B C3B HB31 110.4
C4B C3B HB31 110.4
C2B C3B HB32 110.3
C4B C3B HB32 110.4
HB31 C3B HB32 108.6
C5B C4B C3B 106.5(9)
C5B C4B HA21 47(6)
C3B C4B HA21 145(6)
C5B C4B HB41 110.8
C3B C4B HB41 110.4
HA21 C4B HB41 70.6
C5B C4B HB42 110.2
C3B C4B HB42 110.4
HA21 C4B HB42 101.4
HB41 C4B HB42 108.6
C4B C5B C6B 122.5(15)
C4B C5B HA21 64(8)
C6B C5B HA21 158(9)
C4B C5B HA22 131(10)
C6B C5B HA22 80(10)
HA21 C5B HA22 113(10)
C4B C5B HB51 106.7
C6B C5B HB51 106.7
HA21 C5B HB51 53.2
HA22 C5B HB51 106.7
C4B C5B HB52 106.7
C6B C5B HB52 106.6
HA21 C5B HB52 90.2
HA22 C5B HB52 28.5
HB51 C5B HB52 106.7
O7B C6B O1B 109.6(6)
O7B C6B C5B 103.7(8)
O1B C6B C5B 108.2(7)
O7B C6B C11B 112.6(6)
O1B C6B C11B 103.2(8)
C5B C6B C11B 119.4(10)
O7B C6B HA22 130(6)
O1B C6B HA22 103(7)
C5B C6B HA22 29(4)
C11B C6B HA22 95(4)
C6B O7B C8B 113.2(6)
C9B C8B O7B 115.7(9)
C9B C8B HB81 108(5)
O7B C8B HB81 95(5)
C9B C8B HB82 117(5)
O7B C8B HB82 103(5)
HB81 C8B HB82 116(8)
C8B C9B C10B 109.4(9)
C8B C9B HA101 87(4)
C10B C9B HA101 91(4)
C8B C9B HA102 125(4)
C10B C9B HA102 125(4)
HA101 C9B HA102 84(6)
C8B C9B HB91 109.9
C10B C9B HB91 109.9
HA101 C9B HB91 145.6
HA102 C9B HB91 61.6
C8B C9B HB92 109.7
C10B C9B HB92 109.8
HA101 C9B HB92 37.5
HA102 C9B HB92 46.6
HB91 C9B HB92 108.3
C11B C10B C9B 109.9(8)
C11B C10B HA81 73(4)
C9B C10B HA81 171(4)
C11B C10B HB101 99(7)
C9B C10B HB101 135(8)
HA81 C10B HB101 50(8)
C11B C10B HB102 111(6)
C9B C10B HB102 120(7)
HA81 C10B HB102 52(7)
HB101 C10B HB102 78(9)
C6B C11B C10B 114.2(8)
C6B C11B HA82 88(10)
C10B C11B HA82 157(10)
C6B C11B HB111 108.7
C10B C11B HB111 108.8
HA82 C11B HB111 66.3
C6B C11B HB112 108.7
C10B C11B HB112 108.6
HA82 C11B HB112 55.7
HB111 C11B HB112 107.6

loop_
_geom_bond_atom_site_label_1
_geom_bond_atom_site_label_2
_geom_bond_distance
C11 O47 1.404(3)
C11 O51 1.408(4)
C11 C21 1.530(4)
C11 H11 .97(4)
C21 O21a 1.088(12)
C21 O21 1.453(4)
C21 C31 1.514(4)
C21 H21 .97(4)
O21 C71 1.414(4)
C71 H71A .9800
C71 H71B .9800
C71 H71C .9800
C71 H71aa 1.15(8)
C71 H71bb 1.34(6)
C71 H71cc 1.38(6)
O21a C71a 1.47(2)
C71a H71aa .07(9)
C71a H71D .9800
C71a H71E .9800
C71a H71F .9800
C31 O31 1.422(3)
C31 C41 1.519(4)
C31 H31 .88(4)
O31 C81 1.409(4)
C81 H81A .78(5)
C81 H81B 1.12(5)
C81 H81C 1.01(5)
C41 O41 1.438(3)
C41 C51 1.529(4)
C41 H41 .80(4)
O41 C12 1.402(4)
C51 O51 1.453(4)
C51 C61 1.513(5)
C51 H51 1.02(4)
C61 O61 1.422(4)
C61 H61A .92(5)
C61 H61B .98(5)
O61 C91 1.406(4)
C91 H91A .98(5)
C91 H91B 1.06(5)
C91 H91C .97(5)
C12 O52 1.418(4)
C12 C22 1.529(4)
C12 H12 1.05(5)
C22 O22 1.415(4)
C22 C32 1.533(4)
C22 H22 1.04(4)
O22 C72 1.420(4)
C72 H72A .94(5)
C72 H72B 1.09(5)
C72 H72C .94(5)
C32 O32 1.425(4)
C32 C42 1.527(4)
C32 H32 1.02(4)
O32 C82 1.400(5)
C82 H82A .94(7)
C82 H82B .91(7)
C82 H82C 1.08(7)
C42 O42 1.436(4)
C42 C52 1.523(5)
C42 H42 1.01(5)
O42 C13 1.422(4)
C52 O52 1.467(5)
C52 C62 1.515(5)
C52 H52 .78(5)
O52 H52 1.18(5)
C62 O62a 1.38(3)
C62 O62 1.447(7)
C62 H52 1.57(5)
C62 H62A .9900
C62 H62B .9900
C62 H62 1.56(9)
O62 C92 1.394(9)
O62 H92bb 1.45(12)
C92 H92A .9800
C92 H92B .9800
C92 H92C .9800
C92 H92bb 1.26(11)
O62a C92a 1.61(5)
C92a H92D .9800
C92a H92E .9800
C92a H92F .9800
C13 O53 1.419(4)
C13 C23 1.521(5)
C13 H13 .90(5)
C23 O23 1.417(4)
C23 C33 1.523(4)
C23 H23 1.09(4)
O23 C73 1.435(6)
O23 H73C 1.42(7)
C73 H73A .84(7)
C73 H73B 1.10(6)
C73 H73C 1.01(7)
C33 O33 1.425(4)
C33 C43 1.530(4)
C33 H33 1.01(4)
O33 C83 1.422(5)
C83 H83A .91(6)
C83 H83B .97(6)
C83 H83C 1.08(5)
C43 O43 1.425(3)
C43 C53 1.526(4)
C43 H43 .90(4)
O43 C14 1.409(3)
C53 O53 1.443(4)
C53 C63 1.525(4)
C53 H53 1.05(4)
C63 O63 1.429(4)
C63 H63A .96(4)
C63 H63B 1.05(5)
O63 C93 1.420(4)
C93 H93A 1.13(5)
C93 H93B 1.04(5)
C93 H93C 1.11(5)
C14 O54 1.415(3)
C14 C24 1.529(3)
C14 H14 .91(3)
C24 O24 1.417(3)
C24 C34 1.525(3)
C24 H24 1.03(4)
O24 C74 1.428(3)
C74 H74A .89(4)
C74 H74B .92(4)
C74 H74C .95(4)
C34 O34 1.432(3)
C34 C44 1.515(3)
C34 H34 .98(4)
O34 C84 1.395(6)
C84 H84A .97(6)
C84 H84B 1.19(7)
C84 H84C 1.33(6)
C44 O44 1.431(3)
C44 C54 1.530(4)
C44 H44 1.01(4)
O44 C15 1.407(3)
C54 O54 1.436(3)
C54 C64 1.513(4)
C54 H54 .99(4)
C64 O64 1.418(5)
C64 H64A 1.01(5)
C64 H64B 1.06(5)
O64 C94 1.425(4)
C94 H94A 1.13(7)
C94 H94B 1.03(7)
C94 H94C .86(7)
C15 O55 1.411(3)
C15 C25 1.532(3)
C15 H15 .95(4)
C25 O25 1.417(3)
C25 C35 1.525(3)
C25 H25 .98(4)
O25 C75 1.421(3)
C75 H75A .78(5)
C75 H75B 1.02(5)
C75 H75C .84(5)
C35 O35 1.422(3)
C35 C45 1.522(3)
C35 H35 .85(4)
O35 C85 1.420(4)
C85 H85A 1.02(5)
C85 H85B .98(5)
C85 H85C 1.10(5)
C45 O45 1.436(3)
C45 C55 1.527(3)
C45 H45 1.10(4)
O45 C16 1.410(3)
C55 O55 1.434(3)
C55 C65 1.513(4)
C55 H55 .95(4)
C65 O65 1.414(3)
C65 H65A .86(4)
C65 H65B .98(4)
O65 C95 1.401(5)
C95 H95A 1.20(6)
C95 H95B 1.06(6)
C95 H95C 1.07(6)
C16 O56 1.423(3)
C16 C26 1.529(3)
C16 H16 .91(4)
C26 O26 1.420(3)
C26 C36 1.523(4)
C26 H26 .96(4)
O26 C76 1.411(3)
C76 H76A 1.01(5)
C76 H76B 1.06(5)
C76 H76C .93(5)
C36 O36 1.427(3)
C36 C46 1.524(3)
C36 H36 .82(4)
O36 C86 1.419(4)
C86 H86A .95(5)
C86 H86B 1.07(5)
C86 H86C 1.16(5)
C46 O46 1.438(3)
C46 C56 1.526(3)
C46 H46 1.04(3)
O46 C17 1.410(3)
C56 O56 1.441(3)
C56 C66 1.514(3)
C56 H56 1.08(3)
C66 O66 1.410(3)
C66 H66A .95(4)
C66 H66B .95(4)
O66 C96 1.422(3)
C96 H96A .96(5)
C96 H96B .94(5)
C96 H96C .92(5)
C17 O57 1.411(3)
C17 C27 1.525(4)
C17 H17 .92(4)
C27 O27 1.412(4)
C27 C37 1.508(4)
C27 H27 .94(4)
O27 C77 1.424(5)
C77 H77A .9800
C77 H77B .9800
C77 H77C .9800
C77 H77aa .64(6)
C77 H77bb 1.42(5)
C37 O37a 1.310(10)
C37 O37 1.453(4)
C37 C47 1.528(4)
C37 H37 .94(5)
O37 C87 1.417(5)
C87 H87A .9800
C87 H87B .9800
C87 H87C .9800
C87 H87aa 1.34(6)
C87 H87bb 1.51(6)
C87 H87cc 1.45(8)
O37a C87a 1.35(2)
C87a H87cc .43(12)
C87a H87D .9800
C87a H87E .9800
C87a H87F .9800
C47 O47 1.432(3)
C47 C57 1.525(4)
C47 H47 .95(4)
C57 O57 1.437(3)
C57 C67 1.511(4)
C57 H57 .92(4)
C67 O67 1.419(4)
C67 H67A .95(4)
C67 H67B 1.05(4)
O67 C97 1.423(4)
C97 H97A 1.00(7)
C97 H97B 1.08(6)
C97 H97C 1.21(6)
O1A C6A 1.446(9)
O1A C2A 1.54(2)
C2A C3A 1.42(3)
C2A HA21 1.16(11)
C2A HA22 1.03(9)
C3A C4A 1.67(2)
C3A HA31 .9900
C3A HA32 .9900
C4A C5A 1.41(2)
C4A HA41 .9900
C4A HA42 .9900
C5A C6A 1.491(10)
C5A HA51 1.11(7)
C5A HA52 1.09(7)
C6A C11A 1.34(3)
C6A O7A 1.448(7)
C6A HB82 1.50(10)
O7A C8A 1.428(9)
C8A C9A 1.564(14)
C8A HA81 1.08(7)
C8A HA82 1.26(8)
C8A HB101 1.18(11)
C8A HB102 1.51(10)
C9A C10A 1.565(13)
C9A HA91 .9900
C9A HA92 .9900
C9A HB102 .96(11)
C10A C11A 1.64(3)
C10A HA101 1.05(8)
C10A HA102 1.13(8)
C11A HA111 .9900
C11A HA112 .9900
C11A HB81 1.24(7)
C11A HB82 1.11(8)
O1B C6B 1.430(9)
O1B C2B 1.586(12)
C2B C3B 1.411(16)
C2B HB21 .9900
C2B HB22 .9900
C3B C4B 1.519(14)
C3B HB31 .9900
C3B HB32 .9900
C4B C5B 1.439(17)
C4B HA21 1.38(14)
C4B HB41 .9900
C4B HB42 .9900
C5B C6B 1.449(17)
C5B HA21 1.13(12)
C5B HA22 .73(10)
C5B HB51 .9900
C5B HB52 .9900
C6B O7B 1.411(9)
C6B C11B 1.503(12)
C6B HA22 1.5(2)
O7B C8B 1.533(12)
C8B C9B 1.339(18)
C8B HB81 1.09(7)
C8B HB82 1.09(8)
C9B C10B 1.552(13)
C9B HA101 1.54(8)
C9B HA102 1.46(8)
C9B HB91 .9900
C9B HB92 .9900
C10B C11B 1.506(13)
C10B HA81 1.53(9)
C10B HB101 .96(8)
C10B HB102 1.20(8)
C11B HA82 .60(9)
C11B HB111 .9900
C11B HB112 .9900

loop_
_geom_torsion_atom_site_label_1
_geom_torsion_atom_site_label_2
_geom_torsion_atom_site_label_3
_geom_torsion_atom_site_label_4
_geom_torsion
O47 C11 C21 O21a 72.7(8)
O51 C11 C21 O21a -164.3(8)
O47 C11 C21 O21 52.2(3)
O51 C11 C21 O21 175.1(2)
O47 C11 C21 C31 -67.5(3)
O51 C11 C21 C31 55.4(3)
O21a C21 O21 C71 20.5(14)
C31 C21 O21 C71 -165.4(3)
C11 C21 O21 C71 71.9(3)
O21 C21 O21a C71a -90(2)
C31 C21 O21a C71a -98.2(17)
C11 C21 O21a C71a 135.5(17)
O21a C21 C31 O31 72.8(9)
O21 C21 C31 O31 69.2(3)
C11 C21 C31 O31 -166.4(2)
O21a C21 C31 C41 -166.9(9)
O21 C21 C31 C41 -170.5(2)
C11 C21 C31 C41 -46.1(3)
C21 C31 O31 C81 -134.7(3)
C41 C31 O31 C81 102.1(3)
O31 C31 C41 O41 -74.3(2)
C21 C31 C41 O41 166.86(19)
O31 C31 C41 C51 162.6(2)
C21 C31 C41 C51 43.8(3)
C31 C41 O41 C12 160.0(2)
C51 C41 O41 C12 -77.4(3)
O41 C41 C51 O51 -167.5(2)
C31 C41 C51 O51 -49.6(3)
O41 C41 C51 C61 75.6(3)
C31 C41 C51 C61 -166.5(2)
O47 C11 O51 C51 55.3(3)
C21 C11 O51 C51 -66.5(3)
C61 C51 O51 C11 -172.3(2)
C41 C51 O51 C11 63.6(3)
O51 C51 C61 O61 -75.6(3)
C41 C51 C61 O61 43.8(4)
C51 C61 O61 C91 158.4(3)
C41 O41 C12 O52 101.7(3)
C41 O41 C12 C22 -138.9(2)
O41 C12 C22 O22 50.4(3)
O52 C12 C22 O22 171.9(3)
O41 C12 C22 C32 -71.0(3)
O52 C12 C22 C32 50.5(3)
C12 C22 O22 C72 61.6(3)
C32 C22 O22 C72 -173.4(2)
O22 C22 C32 O32 70.3(3)
C12 C22 C32 O32 -164.3(2)
O22 C22 C32 C42 -170.0(2)
C12 C22 C32 C42 -44.5(3)
C42 C32 O32 C82 138.5(3)
C22 C32 O32 C82 -98.1(4)
O32 C32 C42 O42 -73.9(3)
C22 C32 C42 O42 165.7(2)
O32 C32 C42 C52 168.9(3)
C22 C32 C42 C52 48.5(4)
C52 C42 O42 C13 -155.0(3)
C32 C42 O42 C13 87.3(3)
O42 C42 C52 O52 -178.7(2)
C32 C42 C52 O52 -59.6(4)
O42 C42 C52 C62 61.4(5)
C32 C42 C52 C62 -179.6(4)
O41 C12 O52 C52 55.0(3)
C22 C12 O52 C52 -65.5(3)
C62 C52 O52 C12 -164.2(3)
C42 C52 O52 C12 72.0(3)
O52 C52 C62 O62a -60.3(13)
C42 C52 C62 O62a 59.2(13)
O52 C52 C62 O62 66.7(5)
C42 C52 C62 O62 -173.8(4)
O62a C62 O62 C92 -64.0(14)
C52 C62 O62a C92a 179.6(6)
O62 C62 O62 C92 61(3)
C52 C62 O62 C92 179(3)
C42 O42 C13 O53 71.2(3)
C42 O42 C13 C23 -166.2(2)
O53 C13 C23 O23 177.0(2)
O42 C13 C23 O23 53.6(3)
O53 C13 C23 C33 51.9(3)
O42 C13 C23 C33 -71.5(3)
C13 C23 O23 C73 142.1(4)
C33 C23 O23 C73 -92.0(4)
O23 C23 C33 O33 66.2(3)
C13 C23 C33 O33 -169.5(2)
O23 C23 C33 C43 -174.0(2)
C13 C23 C33 C43 -49.8(3)
C23 C33 O33 C83 -133.4(3)
C43 C33 O33 C83 107.1(3)
O33 C33 C43 O43 -65.8(3)
C23 C33 C43 O43 175.4(2)
O33 C33 C43 C53 171.7(2)
C23 C33 C43 C53 52.9(3)
C53 C43 O43 C14 -88.9(2)
C33 C43 O43 C14 149.5(2)
O43 C43 C53 O53 -176.41(18)
C33 C43 C53 O53 -57.8(3)
O43 C43 C53 C63 62.7(3)
C33 C43 C53 C63 -178.7(2)
O42 C13 O53 C53 63.2(3)
C23 C13 O53 C53 -59.0(3)
C63 C53 O53 C13 -172.2(3)
C43 C53 O53 C13 62.0(3)
O53 C53 C63 O63 -73.3(3)
C43 C53 C63 O63 48.0(3)
C53 C63 O63 C93 82.7(3)
C43 O43 C14 O54 107.1(2)
C43 O43 C14 C24 -133.6(2)
O43 C14 C24 O24 54.7(2)
O54 C14 C24 O24 177.10(16)
O43 C14 C24 C34 -65.8(2)
O54 C14 C24 C34 56.5(2)
C34 C24 O24 C74 179.5(2)
C14 C24 O24 C74 56.6(2)
O24 C24 C34 O34 69.5(3)
C14 C24 C34 O34 -165.6(2)
O24 C24 C34 C44 -171.60(18)
C14 C24 C34 C44 -46.8(3)
C44 C34 O34 C84 125.2(3)
C24 C34 O34 C84 -111.5(3)
O34 C34 C44 O44 -74.6(2)
C24 C34 C44 O44 164.65(18)
O34 C34 C44 C54 163.55(19)
C24 C34 C44 C54 42.8(3)
C34 C44 O44 C15 142.2(2)
C54 C44 O44 C15 -95.4(2)
O44 C44 C54 O54 -167.08(17)
C34 C44 C54 O54 -48.6(2)
O44 C44 C54 C64 75.7(2)
C34 C44 C54 C64 -165.8(2)
O43 C14 O54 C54 53.2(2)
C24 C14 O54 C54 -67.7(2)
C64 C54 O54 C14 -174.4(2)
C44 C54 O54 C14 63.9(2)
O54 C54 C64 O64 70.1(3)
C44 C54 C64 O64 -170.6(2)
C54 C64 O64 C94 170.9(3)
C44 O44 C15 O55 100.7(2)
C44 O44 C15 C25 -139.0(2)
O44 C15 C25 O25 56.8(2)
O55 C15 C25 O25 179.90(17)
O44 C15 C25 C35 -63.9(2)
O55 C15 C25 C35 59.2(2)
C35 C25 O25 C75 -173.3(2)
C15 C25 O25 C75 64.6(3)
O25 C25 C35 O35 66.2(2)
C15 C25 C35 O35 -169.65(19)
O25 C25 C35 C45 -176.11(18)
C15 C25 C35 C45 -51.9(2)
C45 C35 O35 C85 144.3(2)
C25 C35 O35 C85 -94.7(3)
O35 C35 C45 O45 -71.2(2)
C25 C35 C45 O45 167.61(17)
O35 C35 C45 C55 168.13(19)
C25 C35 C45 C55 47.0(3)
C35 C45 O45 C16 103.0(2)
C55 C45 O45 C16 -134.07(19)
O45 C45 C55 O55 -169.10(17)
C35 C45 C55 O55 -48.5(2)
O45 C45 C55 C65 73.8(2)
C35 C45 C55 C65 -165.59(19)
O44 C15 O55 C55 56.6(2)
C25 C15 O55 C55 -64.6(2)
C65 C55 O55 C15 178.86(18)
C45 C55 O55 C15 59.4(2)
O55 C55 C65 O65 77.4(3)
C45 C55 C65 O65 -163.0(2)
C55 C65 O65 C95 179.2(3)
C45 O45 C16 O56 93.4(2)
C45 O45 C16 C26 -144.51(18)
O45 C16 C26 O26 52.5(2)
O56 C16 C26 O26 175.51(16)
O45 C16 C26 C36 -71.0(2)
O56 C16 C26 C36 51.9(2)
C36 C26 O26 C76 -109.4(2)
C16 C26 O26 C76 125.0(2)
O26 C26 C36 O36 67.6(2)
C16 C26 C36 O36 -168.82(17)
O26 C26 C36 C46 -173.72(16)
C16 C26 C36 C46 -50.1(2)
C26 C36 O36 C86 -122.5(2)
C46 C36 O36 C86 118.7(3)
O36 C36 C46 O46 -67.2(2)
C26 C36 C46 O46 175.06(16)
O36 C36 C46 C56 171.00(16)
C26 C36 C46 C56 53.2(2)
C36 C46 O46 C17 136.64(19)
C56 C46 O46 C17 -102.7(2)
O46 C46 C56 O56 -179.82(16)
C36 C46 C56 O56 -60.0(2)
O46 C46 C56 C66 60.4(2)
C36 C46 C56 C66 -179.71(18)
O45 C16 O56 C56 63.8(2)
C26 C16 O56 C56 -59.0(2)
C66 C56 O56 C16 -171.95(17)
C46 C56 O56 C16 64.3(2)
O56 C56 C66 O66 -72.2(2)
C46 C56 C66 O66 48.7(3)
C56 C66 O66 C96 -175.1(2)
C46 O46 C17 O57 106.2(2)
C46 O46 C17 C27 -132.3(2)
O46 C17 C27 O27 53.3(3)
O57 C17 C27 O27 177.1(2)
O46 C17 C27 C37 -68.1(3)
O57 C17 C27 C37 55.7(3)
C37 C27 O27 C77 -164.6(3)
C17 C27 O27 C77 71.3(3)
O27 C27 C37 O37a 41.7(7)
C17 C27 C37 O37a 166.0(6)
O27 C27 C37 O37 68.6(3)
C17 C27 C37 O37 -167.1(2)
O27 C27 C37 C47 -174.1(2)
C17 C27 C37 C47 -49.8(3)
O37a C37 O37 C87 36.6(9)
C27 C37 O37 C87 -103.8(3)
C47 C37 O37 C87 136.4(3)
O37 C37 O37a C87a -148(4)
C27 C37 O37a C87a -95(4)
C47 C37 O37a C87a 121(4)
O37a C37 C47 O47 -38.1(6)
O37 C37 C47 O47 -72.6(3)
C27 C37 C47 O47 170.1(2)
O37a C37 C47 C57 -160.2(5)
O37 C37 C47 C57 165.4(2)
C27 C37 C47 C57 48.0(3)
O51 C11 O47 C47 100.0(3)
C21 C11 O47 C47 -139.3(2)
C57 C47 O47 C11 -103.2(3)
C37 C47 O47 C11 134.6(2)
O47 C47 C57 O57 -172.12(18)
C37 C47 C57 O57 -52.2(3)
O47 C47 C57 C67 70.2(3)
C37 C47 C57 C67 -170.0(2)
O46 C17 O57 C57 60.0(2)
C27 C17 O57 C57 -62.7(3)
C67 C57 O57 C17 -175.1(2)
C47 C57 O57 C17 61.9(2)
O57 C57 C67 O67 -68.3(3)
C47 C57 C67 O67 52.0(3)
C57 C67 O67 C97 178.8(3)
C6A O1A C2A C3A 53(2)
O1A C2A C3A C4A -56(2)
C2A C3A C4A C5A 64.6(18)
C3A C4A C5A C6A -62.8(14)
C2A O1A C6A C11A -179.1(16)
C2A O1A C6A O7A 63.6(13)
C2A O1A C6A C5A -51.7(13)
C4A C5A C6A C11A -178.2(16)
C4A C5A C6A O1A 59.7(12)
C4A C5A C6A O7A -57.9(12)
C11A C6A O7A C8A -55.1(15)
O1A C6A O7A C8A 60.6(10)
C5A C6A O7A C8A -179.9(8)
C6A O7A C8A C9A 56.9(12)
O7A C8A C9A C10A -55.8(11)
C8A C9A C10A C11A 48.5(14)
O1A C6A C11A C10A -60(2)
O7A C6A C11A C10A 57(2)
C5A C6A C11A C10A 175.0(13)
C9A C10A C11A C6A -56(2)
C6B O1B C2B C3B 65.5(10)
O1B C2B C3B C4B -67.4(10)
C2B C3B C4B C5B 58.2(12)
C3B C4B C5B C6B -51.4(13)
C2B O1B C6B O7B 62.8(7)
C2B O1B C6B C5B -49.6(10)
C2B O1B C6B C11B -177.0(6)
C4B C5B C6B O7B -67.1(11)
C4B C5B C6B O1B 49.3(12)
C4B C5B C6B C11B 166.7(10)
O1B C6B O7B C8B 69.5(9)
C5B C6B O7B C8B -175.2(9)
C11B C6B O7B C8B -44.8(11)
C6B O7B C8B C9B 54.6(11)
O7B C8B C9B C10B -57.4(13)
C8B C9B C10B C11B 55.3(16)
O7B C6B C11B C10B 46.6(13)
O1B C6B C11B C10B -71.6(11)
C5B C6B C11B C10B 168.5(10)
C9B C10B C11B C6B -49.7(15)
